data_2200027
loop_
_publ_author_name
'Novoa de Armas, H\'ector'
'Peeters, Oswald M.'
'Blaton, Norbert M.'
'De Ranter, Camiel J.'
'Ru\'iz Garcia, Jos\'e A.'
'Reyes Moreno, Mayra'
'Alvarez Ginarte, Yoanna M.'

_publ_section_title
;
 9\b,11\b-Epoxy-3\b-hydroxy-5\a-androstan-17-one
;
_journal_issue 1
_journal_name_full 'Acta Crystallographica Section E'
_journal_page_first o39
_journal_page_last o40
_journal_paper_doi 10.1107/S1600536800018845
_journal_volume 57
_journal_year 2001
_chemical_formula_moiety 'C19 H28 O3'
_chemical_formula_sum 'C19 H28 O3'
_chemical_formula_weight 304.41
_chemical_melting_point 236
_chemical_name_systematic
;
9\b,11\b-Epoxy-3\b-hydroxy-5\a-androstan-17-one
;
_space_group_IT_number 19
_symmetry_cell_setting orthorhombic
_symmetry_space_group_name_Hall 'P 2ac 2ab'
_symmetry_space_group_name_H-M 'P 21 21 21'
_audit_creation_method SHELXL-97
_cell_angle_alpha 90.00
_cell_angle_beta 90.00
_cell_angle_gamma 90.00
_cell_formula_units_Z 4
_cell_length_a 7.3171(3)
_cell_length_b 10.6462(6)
_cell_length_c 21.0401(14)
_cell_measurement_reflns_used 40
_cell_measurement_temperature 293(2)
_cell_measurement_theta_max 28.0
_cell_measurement_theta_min 10.5
_cell_volume 1639.01(16)
_computing_cell_refinement XSCANS
_computing_data_collection 'XSCANS (Siemens, 1996)'
_computing_data_reduction XSCANS
_computing_molecular_graphics 'DIAMOND (Bergerhoff, 1996)'
_computing_publication_material
; PLATON (Spek, 1990), PARST (Nardelli, 1983, 1995) and PARSTCIF
(Nardelli, 1991)
;
_computing_structure_refinement 'SHELXL97 (Sheldrick, 1997)'
_computing_structure_solution 'SIR92 (Altomare et al., 1994)'
_diffrn_ambient_temperature 293(2)
_diffrn_measured_fraction_theta_full .924
_diffrn_measured_fraction_theta_max .924
_diffrn_measurement_device_type 'Siemens P4 four-circle'
_diffrn_measurement_method \w/2\q
_diffrn_radiation_monochromator graphite
_diffrn_radiation_source 'fine-focus sealed tube'
_diffrn_radiation_type CuK\a
_diffrn_radiation_wavelength 1.54180
_diffrn_reflns_av_R_equivalents .043
_diffrn_reflns_av_sigmaI/netI .029
_diffrn_reflns_limit_h_max 1
_diffrn_reflns_limit_h_min -8
_diffrn_reflns_limit_k_max 12
_diffrn_reflns_limit_k_min -1
_diffrn_reflns_limit_l_max 25
_diffrn_reflns_limit_l_min -1
_diffrn_reflns_number 2214
_diffrn_reflns_theta_full 69.1
_diffrn_reflns_theta_max 69.1
_diffrn_reflns_theta_min 4.2
_diffrn_standards_decay_% 0
_diffrn_standards_interval_count 100
_diffrn_standards_number 3
_exptl_absorpt_coefficient_mu .64
_exptl_absorpt_correction_T_max .835
_exptl_absorpt_correction_T_min .615
_exptl_absorpt_correction_type '\y scan'
_exptl_absorpt_process_details '(North et al., 1968)'
_exptl_crystal_colour colourless
_exptl_crystal_density_diffrn 1.234
_exptl_crystal_density_method 'not measured'
_exptl_crystal_description prism
_exptl_crystal_F_000 664
_exptl_crystal_size_max .64
_exptl_crystal_size_mid .46
_exptl_crystal_size_min .28
_refine_diff_density_max .21
_refine_diff_density_min -.16
_refine_ls_abs_structure_details 'Flack (1983); 388 Friedel pairs'
_refine_ls_abs_structure_Flack -.3(3)
_refine_ls_extinction_coef .0148(11)
_refine_ls_extinction_method SHELXL97
_refine_ls_goodness_of_fit_ref 1.07
_refine_ls_hydrogen_treatment constr
_refine_ls_matrix_type full
_refine_ls_number_parameters 203
_refine_ls_number_reflns 2031
_refine_ls_number_restraints 0
_refine_ls_restrained_S_all 1.07
_refine_ls_R_factor_all .037
_refine_ls_R_factor_gt .036
_refine_ls_shift/su_max .006
_refine_ls_shift/su_mean .002
_refine_ls_structure_factor_coef Fsqd
_refine_ls_weighting_details 'calc w = 1/[\s^2^(Fo^2^)+(0.0626P)^2^+0.3007P] where P = (Fo^2^+2Fc^2^)/3'
_refine_ls_weighting_scheme calc
_refine_ls_wR_factor_ref .103
_reflns_number_gt 1987
_reflns_number_total 2031
_reflns_threshold_expression I>2\s(I)
_cod_data_source_file cf6010.cif
_cod_data_source_block I
_cod_database_code 2200027
_cod_database_fobs_code 2200027

loop_
_symmetry_equiv_pos_as_xyz
'x, y, z'
'-x+1/2, -y, z+1/2'
'x+1/2, -y+1/2, -z'
'-x, y+1/2, -z+1/2'

loop_
_atom_site_label
_atom_site_fract_x
_atom_site_fract_y
_atom_site_fract_z
_atom_site_U_iso_or_equiv
_atom_site_adp_type
_atom_site_calc_flag
_atom_site_refinement_flags
_atom_site_occupancy
_atom_site_disorder_assembly
_atom_site_disorder_group
_atom_site_type_symbol
C1 -.2916(3) .8888(2) .27104(10) .0416(5) Uani d . 1 . . C
H1A -.4013 .8841 .2968 .052 Uiso calc R 1 . . H
H1B -.2607 .9768 .2658 .052 Uiso calc R 1 . . H
C2 -.3310(3) .8316(3) .20555(10) .0491(6) Uani d . 1 . . C
H2A -.3703 .7452 .2106 .061 Uiso calc R 1 . . H
H2B -.4291 .8778 .1852 .061 Uiso calc R 1 . . H
C3 -.1616(3) .8359(2) .16399(10) .0410(5) Uani d . 1 . . C
H3 -.1315 .9242 .1560 .051 Uiso calc R 1 . . H
O3 -.1879(2) .77530(19) .10416(7) .0545(5) Uani d . 1 . . O
H3A -.2893 .7929 .0902 .068 Uiso calc R 1 . . H
C4 -.0005(3) .7754(2) .19632(9) .0403(5) Uani d . 1 . . C
H4A .1075 .7878 .1703 .050 Uiso calc R 1 . . H
H4B -.0221 .6857 .1995 .050 Uiso calc R 1 . . H
C5 .0354(3) .8281(2) .26268(9) .0339(4) Uani d . 1 . . C
H5 .0646 .9172 .2571 .042 Uiso calc R 1 . . H
C6 .2000(3) .7685(2) .29433(10) .0432(5) Uani d . 1 . . C
H6A .1730 .6818 .3050 .054 Uiso calc R 1 . . H
H6B .3031 .7692 .2653 .054 Uiso calc R 1 . . H
C7 .2479(3) .8407(2) .35406(10) .0396(5) Uani d . 1 . . C
H7A .2890 .9239 .3419 .050 Uiso calc R 1 . . H
H7B .3495 .7988 .3748 .050 Uiso calc R 1 . . H
C8 .0917(3) .85474(18) .40246(9) .0318(4) Uani d . 1 . . C
H8 .0819 .7766 .4268 .040 Uiso calc R 1 . . H
C9 -.0962(2) .88276(18) .37157(9) .0304(4) Uani d . 1 . . C
C10 -.1351(3) .82229(19) .30603(9) .0316(4) Uani d . 1 . . C
C11 -.2053(3) .9902(2) .39730(9) .0356(5) Uani d . 1 . . C
H11 -.2885 1.0298 .3668 .044 Uiso calc R 1 . . H
O11 -.25030(19) .86249(14) .41395(7) .0387(4) Uani d . 1 . . O
C12 -.1480(3) 1.07242(19) .45184(10) .0358(5) Uani d . 1 . . C
H12A -.2536 1.0905 .4782 .045 Uiso calc R 1 . . H
H12B -.1022 1.1515 .4354 .045 Uiso calc R 1 . . H
C13 -.0006(3) 1.01079(17) .49239(9) .0320(4) Uani d . 1 . . C
C14 .1469(2) .96026(18) .44767(10) .0321(4) Uani d . 1 . . C
H14 .1788 1.0312 .4201 .040 Uiso calc R 1 . . H
C15 .3143(3) .9410(2) .49062(11) .0432(5) Uani d . 1 . . C
H15A .3026 .8655 .5160 .054 Uiso calc R 1 . . H
H15B .4261 .9366 .4660 .054 Uiso calc R 1 . . H
C16 .3094(3) 1.0593(2) .53220(12) .0472(5) Uani d . 1 . . C
H16A .3524 1.0407 .5748 .059 Uiso calc R 1 . . H
H16B .3857 1.1247 .5141 .059 Uiso calc R 1 . . H
C17 .1121(3) 1.09998(19) .53352(10) .0362(5) Uani d . 1 . . C
O17 .0528(2) 1.18838(14) .56381(8) .0472(4) Uani d . 1 . . O
C18 -.0771(3) .9139(2) .54002(10) .0416(5) Uani d . 1 . . C
H18A .0220 .8763 .5631 .052 Uiso calc R 1 . . H
H18B -.1427 .8499 .5174 .052 Uiso calc R 1 . . H
H18C -.1581 .9552 .5692 .052 Uiso calc R 1 . . H
C19 -.1905(4) .6848(2) .31999(11) .0484(6) Uani d . 1 . . C
H19A -.3102 .6833 .3387 .061 Uiso calc R 1 . . H
H19B -.1042 .6481 .3489 .061 Uiso calc R 1 . . H
H19C -.1914 .6378 .2811 .061 Uiso calc R 1 . . H

loop_
_atom_site_aniso_label
_atom_site_aniso_U_11
_atom_site_aniso_U_22
_atom_site_aniso_U_33
_atom_site_aniso_U_12
_atom_site_aniso_U_13
_atom_site_aniso_U_23
C1 .0309(10) .0589(13) .0349(10) .0070(10) -.0005(9) -.0052(11)
C2 .0354(11) .0732(16) .0385(11) .0060(12) -.0012(9) -.0063(13)
C3 .0449(12) .0477(11) .0303(10) .0033(11) .0005(9) -.0037(10)
O3 .0518(9) .0773(12) .0346(8) .0139(10) -.0060(7) -.0139(9)
C4 .0387(10) .0493(11) .0330(10) .0039(10) .0035(9) -.0013(10)
C5 .0325(10) .0382(9) .0309(10) .0022(9) .0058(8) .0009(9)
C6 .0367(11) .0546(13) .0382(10) .0129(11) .0048(9) -.0058(11)
C7 .0308(9) .0510(12) .0371(10) .0102(10) .0006(8) -.0020(11)
C8 .0332(9) .0310(9) .0312(9) .0047(8) -.0007(8) .0008(9)
C9 .0282(9) .0339(9) .0291(9) .0010(8) .0029(8) .0026(9)
C10 .0295(9) .0350(9) .0303(9) -.0014(8) .0037(7) -.0013(9)
C11 .0326(9) .0415(10) .0327(9) .0054(9) .0016(8) .0003(9)
O11 .0363(7) .0450(8) .0349(7) -.0050(7) .0099(6) -.0035(7)
C12 .0360(9) .0363(9) .0352(10) .0067(9) .0033(8) -.0018(9)
C13 .0345(9) .0291(8) .0325(10) -.0027(8) .0033(8) -.0018(9)
C14 .0316(9) .0304(8) .0343(10) .0023(8) .0026(8) .0028(9)
C15 .0369(10) .0421(11) .0506(12) .0055(9) -.0085(10) -.0094(11)
C16 .0429(11) .0440(11) .0547(13) -.0006(10) -.0080(11) -.0115(12)
C17 .0430(10) .0327(9) .0328(10) -.0059(9) .0032(8) .0010(10)
O17 .0498(9) .0435(8) .0482(8) -.0046(7) .0095(7) -.0146(8)
C18 .0523(11) .0409(10) .0317(9) -.0104(11) .0034(9) .0029(10)
C19 .0640(14) .0413(11) .0400(11) -.0140(12) .0078(12) -.0019(11)

loop_
_atom_type_symbol
_atom_type_description
_atom_type_scat_dispersion_real
_atom_type_scat_dispersion_imag
_atom_type_scat_source
C C .0181 .0091 'International Tables Vol C Tables 4.2.6.8 and 6.1.1.4'
H H .0000 .0000 'International Tables Vol C Tables 4.2.6.8 and 6.1.1.4'
O O .0492 .0322 'International Tables Vol C Tables 4.2.6.8 and 6.1.1.4'

loop_
_geom_angle_atom_site_label_1
_geom_angle_atom_site_label_2
_geom_angle_atom_site_label_3
_geom_angle
C2 C1 C10 112.84(19)
C3 C2 C1 110.61(18)
O3 C3 C4 108.06(18)
O3 C3 C2 112.61(18)
C4 C3 C2 111.47(17)
C3 C4 C5 112.98(17)
C6 C5 C4 112.62(17)
C6 C5 C10 111.43(16)
C4 C5 C10 112.71(16)
C7 C6 C5 109.62(17)
C6 C7 C8 115.27(17)
C14 C8 C7 106.71(16)
C14 C8 C9 110.76(15)
C7 C8 C9 113.59(16)
O11 C9 C11 58.51(12)
O11 C9 C10 110.02(15)
C11 C9 C10 122.83(16)
O11 C9 C8 113.72(14)
C11 C9 C8 117.95(17)
C10 C9 C8 117.16(16)
C1 C10 C5 107.49(15)
C1 C10 C19 109.40(18)
C5 C10 C19 111.16(17)
C1 C10 C9 111.87(16)
C5 C10 C9 111.14(15)
C19 C10 C9 105.80(16)
O11 C11 C9 59.26(12)
O11 C11 C12 115.29(17)
C9 C11 C12 124.93(18)
C11 O11 C9 62.23(12)
C11 C12 C13 111.98(16)
C12 C13 C17 115.59(16)
C12 C13 C14 107.84(16)
C17 C13 C14 100.74(15)
C12 C13 C18 113.25(17)
C17 C13 C18 104.10(16)
C14 C13 C18 114.84(16)
C8 C14 C13 117.10(15)
C8 C14 C15 118.66(16)
C13 C14 C15 104.33(16)
C16 C15 C14 101.98(16)
C17 C16 C15 105.59(17)
O17 C17 C16 125.0(2)
O17 C17 C13 125.84(19)
C16 C17 C13 109.16(17)

loop_
_geom_bond_atom_site_label_1
_geom_bond_atom_site_label_2
_geom_bond_site_symmetry_2
_geom_bond_distance
_geom_bond_publ_flag
C1 C2 . 1.534(3) ?
C1 C10 . 1.534(3) ?
C2 C3 . 1.517(3) ?
C3 O3 . 1.428(3) ?
C3 C4 . 1.506(3) ?
C4 C5 . 1.527(3) ?
C5 C6 . 1.516(3) ?
C5 C10 . 1.546(2) ?
C6 C7 . 1.514(3) ?
C7 C8 . 1.538(3) ?
C8 C14 . 1.526(3) ?
C8 C9 . 1.550(3) ?
C9 O11 . 1.453(2) ?
C9 C11 . 1.496(3) ?
C9 C10 . 1.548(3) ?
C10 C19 . 1.547(3) ?
C11 O11 . 1.442(3) ?
C11 C12 . 1.503(3) ?
C12 C13 . 1.524(3) ?
C13 C17 . 1.526(3) ?
C13 C14 . 1.530(3) ?
C13 C18 . 1.543(3) ?
C14 C15 . 1.536(3) ?
C15 C16 . 1.534(3) ?
C16 C17 . 1.507(3) ?
C17 O17 . 1.217(3) ?

loop_
_geom_hbond_atom_site_label_D
_geom_hbond_atom_site_label_H
_geom_hbond_atom_site_label_A
_geom_hbond_site_symmetry_A
_geom_hbond_distance_DH
_geom_hbond_distance_HA
_geom_hbond_distance_DA
_geom_hbond_angle_DHA
_geom_hbond_publ_flag
O3 H3A O17 2_474 .82 2.02 2.828(2) 171 yes
C18 H18B O11 . .96 2.32 2.990(3) 126 yes

loop_
_cod_related_entry_id
_cod_related_entry_database
_cod_related_entry_code
1 ChemSpider 24730944
